data_2231556
loop_
_publ_author_name
'Gruber, Tobias'
'Eissmann, Frank'
'Weber, Edwin'
'Sch\"u\"urmann, Gerrit'

_publ_section_title
;
 1-Methyl-4-(4-nitrobenzoyl)pyridinium perchlorate
;
_journal_coeditor_code IM2313
_journal_issue 9
_journal_name_full 'Acta Crystallographica Section E'
_journal_page_first o2542
_journal_page_last o2543
_journal_paper_doi 10.1107/S1600536811034945
_journal_volume 67
_journal_year 2011
_chemical_formula_iupac 'C13 H11 N2 O3 +, Cl O4 -'
_chemical_formula_moiety 'C13 H11 N2 O3 +, Cl O4 -'
_chemical_formula_sum 'C13 H11 Cl N2 O7'
_chemical_formula_weight 342.69
_chemical_name_systematic
;
1-Methyl-4-(4-nitrobenzoyl)pyridinium perchlorate
;
_space_group_IT_number 2
_symmetry_cell_setting triclinic
_symmetry_space_group_name_Hall '-P 1'
_symmetry_space_group_name_H-M 'P -1'
_atom_sites_solution_hydrogens geom
_atom_sites_solution_primary direct
_atom_sites_solution_secondary difmap
_cell_angle_alpha 105.980(2)
_cell_angle_beta 104.1190(10)
_cell_angle_gamma 99.1380(10)
_cell_formula_units_Z 2
_cell_length_a 7.9240(3)
_cell_length_b 7.9800(3)
_cell_length_c 12.6350(6)
_cell_measurement_reflns_used 6858
_cell_measurement_temperature 153(2)
_cell_measurement_theta_max 44.11
_cell_measurement_theta_min 2.73
_cell_volume 722.67(5)
_computing_cell_refinement 'SAINT (Bruker, 2007)'
_computing_data_collection 'APEX2 (Bruker, 2007)'
_computing_data_reduction 'SAINT (Bruker, 2007)'
_computing_molecular_graphics 'SHELXTL (Sheldrick, 2008) and ORTEP-3 (Farrugia, 1997)'
_computing_publication_material 'SHELXTL (Sheldrick, 2008) and PLATON (Spek, 2009)'
_computing_structure_refinement 'SHELXL97 (Sheldrick, 2008)'
_computing_structure_solution 'SHELXS97 (Sheldrick, 2008)'
_diffrn_ambient_temperature 153(2)
_diffrn_measured_fraction_theta_full 0.997
_diffrn_measured_fraction_theta_max 0.997
_diffrn_measurement_device_type 'Bruker Kappa APEXII CCD'
_diffrn_measurement_method '\f and \w'
_diffrn_radiation_monochromator graphite
_diffrn_radiation_source 'fine-focus sealed tube'
_diffrn_radiation_type MoK\a
_diffrn_radiation_wavelength 0.71073
_diffrn_reflns_av_R_equivalents 0.0185
_diffrn_reflns_av_sigmaI/netI 0.0159
_diffrn_reflns_limit_h_max 11
_diffrn_reflns_limit_h_min -11
_diffrn_reflns_limit_k_max 12
_diffrn_reflns_limit_k_min -12
_diffrn_reflns_limit_l_max 19
_diffrn_reflns_limit_l_min -19
_diffrn_reflns_number 20599
_diffrn_reflns_theta_full 32.50
_diffrn_reflns_theta_max 32.50
_diffrn_reflns_theta_min 2.77
_exptl_absorpt_coefficient_mu 0.305
_exptl_absorpt_correction_T_max 0.9190
_exptl_absorpt_correction_T_min 0.8751
_exptl_absorpt_correction_type multi-scan
_exptl_absorpt_process_details '(SADABS; Bruker, 2007)'
_exptl_crystal_colour colourless
_exptl_crystal_density_diffrn 1.575
_exptl_crystal_density_method 'not measured'
_exptl_crystal_description piece
_exptl_crystal_F_000 352
_exptl_crystal_size_max 0.45
_exptl_crystal_size_mid 0.39
_exptl_crystal_size_min 0.15
_refine_diff_density_max 0.650
_refine_diff_density_min -0.455
_refine_ls_extinction_method none
_refine_ls_goodness_of_fit_ref 1.057
_refine_ls_hydrogen_treatment constr
_refine_ls_matrix_type full
_refine_ls_number_parameters 209
_refine_ls_number_reflns 5199
_refine_ls_number_restraints 0
_refine_ls_restrained_S_all 1.057
_refine_ls_R_factor_all 0.0336
_refine_ls_R_factor_gt 0.0306
_refine_ls_shift/su_max 0.001
_refine_ls_shift/su_mean 0.000
_refine_ls_structure_factor_coef Fsqd
_refine_ls_weighting_details 'calc w=1/[\s^2^(Fo^2^)+(0.0551P)^2^+0.1728P] where P=(Fo^2^+2Fc^2^)/3'
_refine_ls_weighting_scheme calc
_refine_ls_wR_factor_gt 0.0894
_refine_ls_wR_factor_ref 0.0917
_reflns_number_gt 4759
_reflns_number_total 5199
_reflns_threshold_expression I>2\s(I)
_cod_data_source_file im2313.cif
_cod_data_source_block I
_cod_database_code 2231556
_cod_database_fobs_code 2231556

loop_
_symmetry_equiv_pos_as_xyz
'x, y, z'
'-x, -y, -z'

loop_
_atom_site_type_symbol
_atom_site_label
_atom_site_fract_x
_atom_site_fract_y
_atom_site_fract_z
_atom_site_U_iso_or_equiv
_atom_site_adp_type
_atom_site_calc_flag
_atom_site_refinement_flags
_atom_site_occupancy
_atom_site_symmetry_multiplicity
O O1 0.21076(10) 0.03649(11) 0.75601(6) 0.02567(14) Uani d . 1 1
O O2 0.48688(9) 0.15551(10) 0.77549(6) 0.02398(14) Uani d . 1 1
O O3 0.09175(9) -0.25751(9) 0.16586(6) 0.02171(13) Uani d . 1 1
N N1 0.33202(10) 0.07804(10) 0.71642(6) 0.01796(13) Uani d . 1 1
N N2 0.23169(10) 0.29598(10) 0.06813(6) 0.01774(13) Uani d . 1 1
C C1 0.28772(11) 0.03276(11) 0.59073(7) 0.01597(13) Uani d . 1 1
C C2 0.16321(11) -0.12663(11) 0.52203(7) 0.01882(15) Uani d . 1 1
H H2 0.1083 -0.2049 0.5553 0.023 Uiso calc R 1 1
C C3 0.12131(11) -0.16827(11) 0.40303(7) 0.01830(14) Uani d . 1 1
H H3 0.0389 -0.2780 0.3535 0.022 Uiso calc R 1 1
C C4 0.20033(11) -0.04878(10) 0.35605(7) 0.01519(13) Uani d . 1 1
C C5 0.32546(11) 0.11108(11) 0.42782(7) 0.01684(14) Uani d . 1 1
H H5 0.3786 0.1914 0.3952 0.020 Uiso calc R 1 1
C C6 0.37179(11) 0.15206(11) 0.54715(7) 0.01746(14) Uani d . 1 1
H H6 0.4585 0.2587 0.5973 0.021 Uiso calc R 1 1
C C7 0.15140(10) -0.10129(11) 0.22792(7) 0.01583(13) Uani d . 1 1
C C8 0.17711(10) 0.04177(11) 0.17269(7) 0.01528(13) Uani d . 1 1
C C9 0.13320(12) 0.20531(11) 0.21083(7) 0.01856(15) Uani d . 1 1
H H9 0.0845 0.2303 0.2735 0.022 Uiso calc R 1 1
C C10 0.16116(12) 0.33074(12) 0.15649(8) 0.01980(15) Uani d . 1 1
H H10 0.1305 0.4423 0.1815 0.024 Uiso calc R 1 1
C C11 0.27066(12) 0.13678(12) 0.02789(7) 0.01927(15) Uani d . 1 1
H H11 0.3181 0.1145 -0.0354 0.023 Uiso calc R 1 1
C C12 0.24204(12) 0.00559(12) 0.07807(7) 0.01801(14) Uani d . 1 1
H H12 0.2664 -0.1079 0.0483 0.022 Uiso calc R 1 1
C C13 0.27377(13) 0.43875(13) 0.01795(8) 0.02376(17) Uani d . 1 1
H H13A 0.1777 0.5026 0.0122 0.036 Uiso calc R 1 1
H H13B 0.2839 0.3847 -0.0592 0.036 Uiso calc R 1 1
H H13C 0.3875 0.5235 0.0676 0.036 Uiso calc R 1 1
Cl Cl1 0.70498(3) 0.38019(2) 0.243705(16) 0.01746(6) Uani d . 1 1
O O4 0.58098(11) 0.28582(13) 0.28579(8) 0.03593(19) Uani d . 1 1
O O5 0.69466(14) 0.27089(12) 0.12976(7) 0.0388(2) Uani d . 1 1
O O6 0.66108(14) 0.54567(11) 0.23798(8) 0.0376(2) Uani d . 1 1
O O7 0.88363(10) 0.41729(10) 0.32064(7) 0.02936(16) Uani d . 1 1

loop_
_atom_site_aniso_label
_atom_site_aniso_U_11
_atom_site_aniso_U_22
_atom_site_aniso_U_33
_atom_site_aniso_U_12
_atom_site_aniso_U_13
_atom_site_aniso_U_23
O1 0.0294(3) 0.0341(4) 0.0188(3) 0.0093(3) 0.0123(3) 0.0115(3)
O2 0.0234(3) 0.0258(3) 0.0179(3) 0.0067(2) -0.0007(2) 0.0054(2)
O3 0.0258(3) 0.0173(3) 0.0178(3) 0.0018(2) 0.0047(2) 0.0028(2)
N1 0.0216(3) 0.0198(3) 0.0142(3) 0.0086(2) 0.0048(2) 0.0068(2)
N2 0.0178(3) 0.0209(3) 0.0143(3) 0.0026(2) 0.0037(2) 0.0078(2)
C1 0.0170(3) 0.0192(3) 0.0127(3) 0.0059(3) 0.0044(2) 0.0059(3)
C2 0.0205(3) 0.0196(3) 0.0166(3) 0.0020(3) 0.0055(3) 0.0081(3)
C3 0.0196(3) 0.0173(3) 0.0159(3) 0.0003(3) 0.0041(3) 0.0056(3)
C4 0.0161(3) 0.0160(3) 0.0135(3) 0.0033(2) 0.0044(2) 0.0052(2)
C5 0.0180(3) 0.0170(3) 0.0150(3) 0.0018(3) 0.0053(3) 0.0055(3)
C6 0.0181(3) 0.0174(3) 0.0151(3) 0.0021(3) 0.0042(3) 0.0045(3)
C7 0.0154(3) 0.0174(3) 0.0144(3) 0.0038(2) 0.0042(2) 0.0052(3)
C8 0.0155(3) 0.0177(3) 0.0125(3) 0.0041(2) 0.0039(2) 0.0049(2)
C9 0.0213(3) 0.0203(3) 0.0183(3) 0.0079(3) 0.0100(3) 0.0076(3)
C10 0.0228(4) 0.0201(3) 0.0193(4) 0.0075(3) 0.0085(3) 0.0077(3)
C11 0.0210(3) 0.0244(4) 0.0129(3) 0.0055(3) 0.0062(3) 0.0061(3)
C12 0.0215(3) 0.0205(3) 0.0122(3) 0.0068(3) 0.0056(3) 0.0041(3)
C13 0.0254(4) 0.0250(4) 0.0209(4) 0.0003(3) 0.0053(3) 0.0124(3)
Cl1 0.01988(9) 0.01675(9) 0.01702(9) 0.00538(6) 0.00752(7) 0.00529(7)
O4 0.0248(3) 0.0491(5) 0.0350(4) -0.0025(3) 0.0119(3) 0.0193(4)
O5 0.0544(5) 0.0345(4) 0.0236(4) 0.0117(4) 0.0172(4) -0.0019(3)
O6 0.0580(6) 0.0274(4) 0.0320(4) 0.0249(4) 0.0095(4) 0.0123(3)
O7 0.0185(3) 0.0273(3) 0.0383(4) 0.0036(2) 0.0036(3) 0.0102(3)

loop_
_atom_type_symbol
_atom_type_description
_atom_type_scat_dispersion_real
_atom_type_scat_dispersion_imag
_atom_type_scat_source
C C 0.0033 0.0016 'International Tables Vol C Tables 4.2.6.8 and 6.1.1.4'
H H 0.0000 0.0000 'International Tables Vol C Tables 4.2.6.8 and 6.1.1.4'
N N 0.0061 0.0033 'International Tables Vol C Tables 4.2.6.8 and 6.1.1.4'
O O 0.0106 0.0060 'International Tables Vol C Tables 4.2.6.8 and 6.1.1.4'
Cl Cl 0.1484 0.1585 'International Tables Vol C Tables 4.2.6.8 and 6.1.1.4'

loop_
_geom_angle_atom_site_label_1
_geom_angle_atom_site_label_2
_geom_angle_atom_site_label_3
_geom_angle
O2 N1 O1 124.08(8)
O2 N1 C1 118.26(7)
O1 N1 C1 117.66(7)
C11 N2 C10 121.28(7)
C11 N2 C13 119.58(7)
C10 N2 C13 119.09(8)
C6 C1 C2 123.63(7)
C6 C1 N1 118.23(7)
C2 C1 N1 118.14(7)
C1 C2 C3 117.82(7)
C1 C2 H2 121.1
C3 C2 H2 121.1
C2 C3 C4 120.07(7)
C2 C3 H3 120.0
C4 C3 H3 120.0
C5 C4 C3 120.66(7)
C5 C4 C7 121.64(7)
C3 C4 C7 117.66(7)
C6 C5 C4 119.76(7)
C6 C5 H5 120.1
C4 C5 H5 120.1
C1 C6 C5 118.03(7)
C1 C6 H6 121.0
C5 C6 H6 121.0
O3 C7 C4 121.94(7)
O3 C7 C8 118.68(7)
C4 C7 C8 119.37(7)
C12 C8 C9 119.35(7)
C12 C8 C7 118.31(7)
C9 C8 C7 122.32(7)
C10 C9 C8 119.22(7)
C10 C9 H9 120.4
C8 C9 H9 120.4
N2 C10 C9 120.44(8)
N2 C10 H10 119.8
C9 C10 H10 119.8
N2 C11 C12 120.44(7)
N2 C11 H11 119.8
C12 C11 H11 119.8
C11 C12 C8 119.18(8)
C11 C12 H12 120.4
C8 C12 H12 120.4
N2 C13 H13A 109.5
N2 C13 H13B 109.5
H13A C13 H13B 109.5
N2 C13 H13C 109.5
H13A C13 H13C 109.5
H13B C13 H13C 109.5
O4 Cl1 O6 110.12(6)
O4 Cl1 O5 109.24(6)
O6 Cl1 O5 108.89(6)
O4 Cl1 O7 109.05(5)
O6 Cl1 O7 109.59(5)
O5 Cl1 O7 109.94(5)

loop_
_geom_bond_atom_site_label_1
_geom_bond_atom_site_label_2
_geom_bond_distance
O1 N1 1.2280(10)
O2 N1 1.2260(10)
O3 C7 1.2191(10)
N1 C1 1.4655(10)
N2 C11 1.3466(11)
N2 C10 1.3487(11)
N2 C13 1.4803(11)
C1 C6 1.3855(11)
C1 C2 1.3858(11)
C2 C3 1.3885(11)
C2 H2 0.9500
C3 C4 1.3988(11)
C3 H3 0.9500
C4 C5 1.3984(11)
C4 C7 1.4885(11)
C5 C6 1.3911(11)
C5 H5 0.9500
C6 H6 0.9500
C7 C8 1.5052(11)
C8 C12 1.3910(11)
C8 C9 1.3915(11)
C9 C10 1.3800(12)
C9 H9 0.9500
C10 H10 0.9500
C11 C12 1.3819(12)
C11 H11 0.9500
C12 H12 0.9500
C13 H13A 0.9800
C13 H13B 0.9800
C13 H13C 0.9800
Cl1 O4 1.4337(8)
Cl1 O6 1.4340(8)
Cl1 O5 1.4383(8)
Cl1 O7 1.4401(8)

loop_
_geom_hbond_atom_site_label_D
_geom_hbond_atom_site_label_H
_geom_hbond_atom_site_label_A
_geom_hbond_site_symmetry_A
_geom_hbond_distance_DH
_geom_hbond_distance_HA
_geom_hbond_distance_DA
_geom_hbond_angle_DHA
C2 H2 O7 2_656 0.95 2.60 3.4780(10) 152.9
C3 H3 O7 1_445 0.95 2.42 3.2770(10) 150.4
C5 H5 O4 . 0.95 2.51 3.3940(10) 154.0
C9 H9 O7 1_455 0.95 2.42 3.1320(10) 131.8
C10 H10 O3 1_565 0.95 2.52 3.3920(10) 153.1
C11 H11 O1 1_554 0.95 2.43 3.2000(10) 138.3
C12 H12 O5 2_655 0.95 2.39 3.1340(10) 135.1
C13 H13A O3 1_565 0.98 2.63 3.3730(10) 132.9
C13 H13B O6 2_665 0.98 2.59 3.4290(10) 143.9
C13 H13C O2 2_666 0.98 2.63 3.4460(10) 140.9
C13 H13C O6 . 0.98 2.60 3.4020(10) 139.3

loop_
_geom_torsion_atom_site_label_1
_geom_torsion_atom_site_label_2
_geom_torsion_atom_site_label_3
_geom_torsion_atom_site_label_4
_geom_torsion
O2 N1 C1 C6 -36.02(11)
O1 N1 C1 C6 143.63(8)
O2 N1 C1 C2 144.34(8)
O1 N1 C1 C2 -36.01(11)
C6 C1 C2 C3 0.10(13)
N1 C1 C2 C3 179.72(7)
C1 C2 C3 C4 -1.68(13)
C2 C3 C4 C5 1.70(13)
C2 C3 C4 C7 179.52(8)
C3 C4 C5 C6 -0.10(13)
C7 C4 C5 C6 -177.83(7)
C2 C1 C6 C5 1.46(13)
N1 C1 C6 C5 -178.16(7)
C4 C5 C6 C1 -1.43(12)
C5 C4 C7 O3 155.88(8)
C3 C4 C7 O3 -21.92(12)
C5 C4 C7 C8 -23.70(11)
C3 C4 C7 C8 158.50(8)
O3 C7 C8 C12 -39.66(11)
C4 C7 C8 C12 139.93(8)
O3 C7 C8 C9 138.36(9)
C4 C7 C8 C9 -42.06(11)
C12 C8 C9 C10 -2.33(13)
C7 C8 C9 C10 179.68(8)
C11 N2 C10 C9 2.39(13)
C13 N2 C10 C9 -175.05(8)
C8 C9 C10 N2 -0.59(13)
C10 N2 C11 C12 -1.20(13)
C13 N2 C11 C12 176.23(8)
N2 C11 C12 C8 -1.75(13)
C9 C8 C12 C11 3.47(12)
C7 C8 C12 C11 -178.45(7)
